data_7055064
loop_
_publ_author_name
'Panini, Piyush'
'Chopra, Deepak'

_publ_section_title
;
 Experimental and computational insights into the nature of weak
 intermolecular interactions in trifluoromethyl-substituted isomeric
 crystalline N-methyl-N-phenylbenzamides
;
_journal_issue 11
_journal_name_full 'New J. Chem.'
_journal_page_first 8720
_journal_paper_doi 10.1039/C5NJ01670C
_journal_volume 39
_journal_year 2015
_chemical_formula_moiety 'C16 H11 F6 N O'
_chemical_formula_sum 'C16 H11 F6 N O'
_chemical_formula_weight 347.26
_space_group_IT_number 14
_symmetry_cell_setting monoclinic
_symmetry_Int_Tables_number 14
_symmetry_space_group_name_Hall '-P 2ybc'
_symmetry_space_group_name_H-M 'P 1 21/c 1'
_atom_sites_solution_hydrogens geom
_atom_sites_solution_primary direct
_atom_sites_solution_secondary difmap
_audit_creation_method SHELXL-13
_audit_update_record
;
2014-09-23 deposited with the CCDC.
2015-08-18 downloaded from the CCDC.
;
_cell_angle_alpha 90.00
_cell_angle_beta 92.763(3)
_cell_angle_gamma 90.00
_cell_formula_units_Z 4
_cell_length_a 8.9803(4)
_cell_length_b 10.8526(4)
_cell_length_c 14.8181(5)
_cell_measurement_reflns_used 7726
_cell_measurement_temperature 120(2)
_cell_measurement_theta_max 29.3278
_cell_measurement_theta_min 2.5926
_cell_volume 1442.49(10)
_computing_structure_refinement 'SHELXL-97 (Sheldrick, 1997)'
_computing_structure_solution 'SHELXS-97 (Sheldrick, 1990)'
_diffrn_ambient_temperature 120(2)
_diffrn_measured_fraction_theta_full 0.999
_diffrn_measured_fraction_theta_max 0.999
_diffrn_radiation_monochromator graphite
_diffrn_radiation_source 'fine-focus sealed tube'
_diffrn_radiation_type MoK\a
_diffrn_radiation_wavelength 0.71073
_diffrn_reflns_av_R_equivalents 0.0251
_diffrn_reflns_av_sigmaI/netI 0.0182
_diffrn_reflns_limit_h_max 10
_diffrn_reflns_limit_h_min -10
_diffrn_reflns_limit_k_max 12
_diffrn_reflns_limit_k_min -12
_diffrn_reflns_limit_l_max 17
_diffrn_reflns_limit_l_min -17
_diffrn_reflns_number 13687
_diffrn_reflns_theta_full 25.00
_diffrn_reflns_theta_max 25.00
_diffrn_reflns_theta_min 2.75
_exptl_absorpt_coefficient_mu 0.153
_exptl_absorpt_correction_T_max 0.9530
_exptl_absorpt_correction_T_min 0.9213
_exptl_absorpt_correction_type multi-scan
_exptl_absorpt_process_details
;
CrysAlisPro, Oxford Diffraction Ltd.,
Version 1.171.34.44 (release 25-10-2010 CrysAlis171 .NET)
(compiled Oct 25 2010,18:11:34)
Empirical absorption correction using spherical harmonics,
 implemented in SCALE3 ABSPACK scaling algorithm.
;
_exptl_crystal_colour colourless
_exptl_crystal_density_diffrn 1.599
_exptl_crystal_density_method 'not measured'
_exptl_crystal_description Block
_exptl_crystal_F_000 704
_exptl_crystal_size_max 0.40
_exptl_crystal_size_mid 0.30
_exptl_crystal_size_min 0.18
_refine_diff_density_max 0.308
_refine_diff_density_min -0.237
_refine_diff_density_rms 0.042
_refine_ls_extinction_method none
_refine_ls_goodness_of_fit_ref 1.043
_refine_ls_hydrogen_treatment mixed
_refine_ls_matrix_type full
_refine_ls_number_parameters 236
_refine_ls_number_reflns 2534
_refine_ls_number_restraints 0
_refine_ls_restrained_S_all 1.043
_refine_ls_R_factor_all 0.0434
_refine_ls_R_factor_gt 0.0368
_refine_ls_shift/su_max 0.001
_refine_ls_shift/su_mean 0.000
_refine_ls_structure_factor_coef Fsqd
_refine_ls_weighting_details 'calc w=1/[\s^2^(Fo^2^)+(0.0436P)^2^+0.8475P] where P=(Fo^2^+2Fc^2^)/3'
_refine_ls_weighting_scheme calc
_refine_ls_wR_factor_gt 0.0933
_refine_ls_wR_factor_ref 0.0982
_reflns_number_gt 2204
_reflns_number_total 2534
_reflns_threshold_expression >2sigma(I)
_cod_data_source_file c5nj01670c2.cif
_cod_data_source_block NM11
_cod_depositor_comments
;
The following automatic conversions were performed:

'_symmetry_cell_setting' value 'Monoclinic' changed to 'monoclinic'
according to
/usr/data/users/saulius/crontab/automatic-downloads/rss-feeds/RSC/lib/dictionaries/cif_core.dic
dictionary named 'cif_core.dic' version 2.4.2 from 2011-04-26.

Automatic conversion script
Id: cif_fix_values 3271 2015-04-21 07:52:19Z andrius 

 Adding full bibliography for 7055061--7055069.cif.

The following automatic conversions were performed:

data name '_iucr_refine_instruction_details' was replaced with
'_iucr_refine_instructions_details' as specified in the replacement
file 'data/replacement-values/replacement_tags.lst'.

Automatic conversion script
Id: cif_correct_tags 9268 2022-04-12 08:56:07Z antanas 
;
_cod_original_sg_symbol_H-M 'P 21/c'
_cod_database_code 7055064

loop_
_symmetry_equiv_pos_as_xyz
'x, y, z'
'-x, y+1/2, -z+1/2'
'-x, -y, -z'
'x, -y-1/2, z-1/2'

loop_
_atom_site_label
_atom_site_type_symbol
_atom_site_fract_x
_atom_site_fract_y
_atom_site_fract_z
_atom_site_U_iso_or_equiv
_atom_site_adp_type
_atom_site_occupancy
_atom_site_symmetry_multiplicity
_atom_site_calc_flag
_atom_site_refinement_flags
_atom_site_disorder_assembly
_atom_site_disorder_group
N1A N 0.63306(19) 0.27532(14) 0.87062(10) 0.0220(4) Uani 0.939(3) 1 d P A 1
C13A C 0.7651(2) 0.21511(17) 0.86913(11) 0.0206(4) Uani 0.939(3) 1 d P A 1
N1B N 0.720(3) 0.299(2) 0.8857(16) 0.0220(4) Uani 0.061(3) 1 d P A 2
C13B C 0.675(4) 0.184(3) 0.8620(17) 0.0206(4) Uani 0.061(3) 1 d P A 2
O1 O 0.77399(13) 0.10270(11) 0.86413(8) 0.0297(3) Uani 1 1 d . . .
F1 F 0.35668(12) 0.20531(12) 0.63768(7) 0.0412(3) Uani 1 1 d . A .
F2 F 0.46803(14) 0.35615(10) 0.70457(7) 0.0426(3) Uani 1 1 d . A .
F3 F 0.58524(12) 0.18851(11) 0.68137(7) 0.0404(3) Uani 1 1 d . A .
F4 F 0.82214(11) 0.27494(12) 1.04997(7) 0.0422(3) Uani 1 1 d . A .
F5 F 1.04208(12) 0.32179(12) 1.09870(7) 0.0440(3) Uani 1 1 d . A .
F6 F 0.99969(14) 0.14534(11) 1.03911(8) 0.0464(3) Uani 1 1 d . A .
C1 C 0.90192(18) 0.29572(16) 0.86568(11) 0.0245(4) Uani 1 1 d . . .
C2 C 0.99831(18) 0.31698(15) 0.94087(11) 0.0235(4) Uani 1 1 d . A .
C3 C 1.12878(18) 0.38352(16) 0.93103(12) 0.0267(4) Uani 1 1 d . . .
H3 H 1.1955 0.3968 0.9818 0.032 Uiso 1 1 calc R A .
C4 C 1.16173(19) 0.43043(16) 0.84760(13) 0.0302(4) Uani 1 1 d . A .
H4 H 1.2507 0.4764 0.8414 0.036 Uiso 1 1 calc R . .
C5 C 1.0662(2) 0.41093(17) 0.77308(13) 0.0302(4) Uani 1 1 d . . .
H5 H 1.0889 0.4436 0.7159 0.036 Uiso 1 1 calc R A .
C6 C 0.9373(2) 0.34355(18) 0.78233(12) 0.0295(4) Uani 1 1 d . A .
H6 H 0.8719 0.3297 0.7310 0.035 Uiso 1 1 calc R . .
C7 C 0.49906(18) 0.20135(16) 0.87252(11) 0.0233(4) Uani 1 1 d . . .
C8 C 0.45664(19) 0.15285(17) 0.95387(11) 0.0272(4) Uani 1 1 d . A .
H8 H 0.5191 0.1634 1.0069 0.033 Uiso 1 1 calc R . .
C9 C 0.32355(19) 0.08897(16) 0.95835(11) 0.0266(4) Uani 1 1 d . . .
H9 H 0.2954 0.0549 1.0141 0.032 Uiso 1 1 calc R A .
C10 C 0.2319(2) 0.07499(16) 0.88138(12) 0.0265(4) Uani 1 1 d . A .
H10 H 0.1395 0.0330 0.8847 0.032 Uiso 1 1 calc R . .
C11 C 0.27401(18) 0.12191(16) 0.79943(11) 0.0240(4) Uani 1 1 d . . .
H11 H 0.2108 0.1115 0.7467 0.029 Uiso 1 1 calc R A .
C12 C 0.40831(18) 0.18406(15) 0.79419(11) 0.0217(4) Uani 1 1 d . A .
C14 C 0.6189(2) 0.40499(17) 0.89550(14) 0.0279(4) Uani 1 1 d . . .
C15 C 0.45410(19) 0.23345(17) 0.70544(11) 0.0262(4) Uani 1 1 d . . .
C16 C 0.96554(19) 0.26511(17) 1.03126(11) 0.0277(4) Uani 1 1 d . . .
H14A H 0.710(3) 0.448(2) 0.8880(15) 0.050(6) Uiso 1 1 d . . .
H14B H 0.595(2) 0.409(2) 0.9553(16) 0.049(6) Uiso 1 1 d . . .
H14C H 0.540(3) 0.440(2) 0.8605(15) 0.047(6) Uiso 1 1 d . . .

loop_
_atom_site_aniso_label
_atom_site_aniso_U_11
_atom_site_aniso_U_22
_atom_site_aniso_U_33
_atom_site_aniso_U_23
_atom_site_aniso_U_13
_atom_site_aniso_U_12
N1A 0.0171(10) 0.0235(8) 0.0254(8) -0.0010(6) 0.0003(6) 0.0005(7)
C13A 0.0203(11) 0.0268(11) 0.0148(8) -0.0006(7) 0.0014(7) 0.0027(8)
N1B 0.0171(10) 0.0235(8) 0.0254(8) -0.0010(6) 0.0003(6) 0.0005(7)
C13B 0.0203(11) 0.0268(11) 0.0148(8) -0.0006(7) 0.0014(7) 0.0027(8)
O1 0.0254(7) 0.0232(7) 0.0412(7) -0.0024(5) 0.0073(5) 0.0028(5)
F1 0.0375(7) 0.0627(8) 0.0225(6) 0.0087(5) -0.0083(5) -0.0157(6)
F2 0.0599(8) 0.0327(6) 0.0357(6) 0.0084(5) 0.0067(5) -0.0100(5)
F3 0.0322(6) 0.0621(8) 0.0280(6) 0.0057(5) 0.0120(5) 0.0053(5)
F4 0.0218(6) 0.0787(9) 0.0264(6) 0.0070(6) 0.0041(4) 0.0023(5)
F5 0.0366(7) 0.0701(8) 0.0244(6) -0.0017(5) -0.0097(5) -0.0067(6)
F6 0.0612(8) 0.0397(7) 0.0401(7) 0.0128(5) 0.0188(6) 0.0059(6)
C1 0.0177(9) 0.0317(9) 0.0241(9) 0.0016(7) 0.0018(6) -0.0012(7)
C2 0.0199(9) 0.0255(9) 0.0250(9) 0.0003(7) 0.0001(7) 0.0022(7)
C3 0.0161(9) 0.0298(9) 0.0339(10) -0.0041(8) -0.0020(7) 0.0007(7)
C4 0.0187(9) 0.0272(9) 0.0453(11) 0.0009(8) 0.0076(8) -0.0023(7)
C5 0.0250(10) 0.0336(10) 0.0325(10) 0.0093(8) 0.0077(7) 0.0011(8)
C6 0.0236(9) 0.0399(11) 0.0249(9) 0.0039(8) -0.0009(7) -0.0028(8)
C7 0.0149(8) 0.0302(9) 0.0248(9) 0.0007(7) 0.0012(6) -0.0005(7)
C8 0.0210(9) 0.0392(10) 0.0213(9) 0.0008(7) -0.0006(7) 0.0025(8)
C9 0.0265(10) 0.0289(9) 0.0251(9) 0.0053(7) 0.0081(7) 0.0028(7)
C10 0.0227(9) 0.0257(9) 0.0316(9) -0.0015(7) 0.0065(7) -0.0049(7)
C11 0.0198(9) 0.0257(9) 0.0262(9) -0.0034(7) -0.0008(7) -0.0029(7)
C12 0.0191(9) 0.0244(8) 0.0217(8) 0.0006(7) 0.0013(6) 0.0003(7)
C14 0.0186(10) 0.0225(9) 0.0425(11) -0.0069(8) 0.0005(8) 0.0019(7)
C15 0.0207(9) 0.0331(10) 0.0246(9) 0.0009(7) -0.0007(7) -0.0040(7)
C16 0.0204(9) 0.0388(10) 0.0237(9) -0.0014(7) -0.0020(7) 0.0004(7)

loop_
_atom_type_symbol
_atom_type_description
_atom_type_scat_dispersion_real
_atom_type_scat_dispersion_imag
_atom_type_scat_source
C C 0.0033 0.0016 'International Tables Vol C Tables 4.2.6.8 and 6.1.1.4'
H H 0.0000 0.0000 'International Tables Vol C Tables 4.2.6.8 and 6.1.1.4'
N N 0.0061 0.0033 'International Tables Vol C Tables 4.2.6.8 and 6.1.1.4'
O O 0.0106 0.0060 'International Tables Vol C Tables 4.2.6.8 and 6.1.1.4'
F F 0.0171 0.0103 'International Tables Vol C Tables 4.2.6.8 and 6.1.1.4'

loop_
_geom_angle_atom_site_label_1
_geom_angle_atom_site_label_2
_geom_angle_atom_site_label_3
_geom_angle
C13A N1A C7 117.51(15)
C13A N1A C14 123.72(17)
C7 N1A C14 116.50(15)
O1 C13A N1A 122.71(18)
O1 C13A C1 121.29(16)
N1A C13A C1 115.79(16)
C13B N1B C14 124(3)
C13B N1B C1 103(2)
C14 N1B C1 129.8(18)
O1 C13B N1B 116(3)
O1 C13B C7 142(2)
N1B C13B C7 99(2)
C6 C1 C2 119.18(16)
C6 C1 C13A 117.84(15)
C2 C1 C13A 122.84(15)
C6 C1 N1B 114.6(8)
C2 C1 N1B 115.3(9)
C3 C2 C1 119.69(16)
C3 C2 C16 119.53(15)
C1 C2 C16 120.74(15)
C4 C3 C2 120.20(16)
C4 C3 H3 119.9
C2 C3 H3 119.9
C5 C4 C3 120.46(16)
C5 C4 H4 119.8
C3 C4 H4 119.8
C6 C5 C4 119.52(16)
C6 C5 H5 120.2
C4 C5 H5 120.2
C5 C6 C1 120.94(16)
C5 C6 H6 119.5
C1 C6 H6 119.5
C8 C7 C12 119.84(15)
C8 C7 N1A 119.42(15)
C12 C7 N1A 120.66(15)
C8 C7 C13B 110.6(9)
C12 C7 C13B 116.1(9)
C7 C8 C9 120.37(16)
C7 C8 H8 119.8
C9 C8 H8 119.8
C10 C9 C8 119.73(15)
C10 C9 H9 120.1
C8 C9 H9 120.1
C9 C10 C11 120.39(16)
C9 C10 H10 119.8
C11 C10 H10 119.8
C10 C11 C12 120.15(16)
C10 C11 H11 119.9
C12 C11 H11 119.9
C11 C12 C7 119.49(15)
C11 C12 C15 119.99(15)
C7 C12 C15 120.51(15)
N1A C14 H14A 111.1(14)
N1B C14 H14A 80.8(17)
N1A C14 H14B 108.3(15)
N1B C14 H14B 107.6(17)
H14A C14 H14B 109.1(19)
N1A C14 H14C 108.8(14)
N1B C14 H14C 135.4(17)
H14A C14 H14C 111.3(19)
H14B C14 H14C 108.1(19)
F1 C15 F2 106.18(14)
F1 C15 F3 105.62(14)
F2 C15 F3 106.04(14)
F1 C15 C12 112.42(14)
F2 C15 C12 113.25(14)
F3 C15 C12 112.72(14)
F4 C16 F5 105.95(14)
F4 C16 F6 106.18(15)
F5 C16 F6 105.94(14)
F4 C16 C2 112.93(14)
F5 C16 C2 112.37(15)
F6 C16 C2 112.90(14)

loop_
_geom_bond_atom_site_label_1
_geom_bond_atom_site_label_2
_geom_bond_distance
N1A C13A 1.355(3)
N1A C7 1.448(2)
N1A C14 1.462(2)
C13A O1 1.225(2)
C13A C1 1.511(3)
N1B C13B 1.35(4)
N1B C14 1.48(3)
N1B C1 1.67(3)
C13B O1 1.25(3)
C13B C7 1.60(3)
F1 C15 1.3349(19)
F2 C15 1.338(2)
F3 C15 1.339(2)
F4 C16 1.335(2)
F5 C16 1.335(2)
F6 C16 1.339(2)
C1 C6 1.391(2)
C1 C2 1.397(2)
C2 C3 1.390(2)
C2 C16 1.495(2)
C3 C4 1.382(3)
C3 H3 0.9500
C4 C5 1.382(3)
C4 H4 0.9500
C5 C6 1.381(3)
C5 H5 0.9500
C6 H6 0.9500
C7 C8 1.386(2)
C7 C12 1.398(2)
C8 C9 1.386(3)
C8 H8 0.9500
C9 C10 1.382(2)
C9 H9 0.9500
C10 C11 1.386(2)
C10 H10 0.9500
C11 C12 1.387(2)
C11 H11 0.9500
C12 C15 1.496(2)
C14 H14A 0.95(3)
C14 H14B 0.92(2)
C14 H14C 0.94(2)

loop_
_geom_torsion_atom_site_label_1
_geom_torsion_atom_site_label_2
_geom_torsion_atom_site_label_3
_geom_torsion_atom_site_label_4
_geom_torsion
C7 N1A C13A O1 4.3(2)
C14 N1A C13A O1 166.53(17)
C7 N1A C13A C1 179.07(14)
C14 N1A C13A C1 -18.7(2)
C14 N1B C13B O1 -174.4(16)
C1 N1B C13B O1 24(3)
C14 N1B C13B C7 -12(3)
C1 N1B C13B C7 -173.8(12)
N1A C13A O1 C13B 4.9(17)
C1 C13A O1 C13B -169.6(18)
N1B C13B O1 C13A -10.7(13)
C7 C13B O1 C13A -162(4)
O1 C13A C1 C6 94.3(2)
N1A C13A C1 C6 -80.5(2)
O1 C13A C1 C2 -81.3(2)
N1A C13A C1 C2 103.8(2)
O1 C13A C1 N1B -170.8(14)
N1A C13A C1 N1B 14.3(14)
C13B N1B C1 C6 96.5(17)
C14 N1B C1 C6 -64(2)
C13B N1B C1 C2 -119.4(16)
C14 N1B C1 C2 80(2)
C13B N1B C1 C13A -7.7(11)
C14 N1B C1 C13A -168(3)
C6 C1 C2 C3 -1.1(3)
C13A C1 C2 C3 174.52(16)
N1B C1 C2 C3 -143.5(10)
C6 C1 C2 C16 -178.86(16)
C13A C1 C2 C16 -3.3(3)
N1B C1 C2 C16 38.7(10)
C1 C2 C3 C4 1.2(3)
C16 C2 C3 C4 179.01(16)
C2 C3 C4 C5 -0.5(3)
C3 C4 C5 C6 -0.3(3)
C4 C5 C6 C1 0.4(3)
C2 C1 C6 C5 0.3(3)
C13A C1 C6 C5 -175.54(17)
N1B C1 C6 C5 143.0(10)
C13A N1A C7 C8 81.2(2)
C14 N1A C7 C8 -82.3(2)
C13A N1A C7 C12 -102.24(19)
C14 N1A C7 C12 94.2(2)
C13A N1A C7 C13B -6.8(14)
C14 N1A C7 C13B -170.3(14)
O1 C13B C7 C8 54(3)
N1B C13B C7 C8 -100.1(17)
O1 C13B C7 C12 -87(3)
N1B C13B C7 C12 118.9(15)
O1 C13B C7 N1A 166(4)
N1B C13B C7 N1A 11.4(11)
C12 C7 C8 C9 -1.0(3)
N1A C7 C8 C9 175.55(16)
C13B C7 C8 C9 -140.4(12)
C7 C8 C9 C10 -0.8(3)
C8 C9 C10 C11 1.5(3)
C9 C10 C11 C12 -0.4(3)
C10 C11 C12 C7 -1.4(3)
C10 C11 C12 C15 179.37(16)
C8 C7 C12 C11 2.2(3)
N1A C7 C12 C11 -174.39(15)
C13B C7 C12 C11 139.4(12)
C8 C7 C12 C15 -178.65(16)
N1A C7 C12 C15 4.8(2)
C13B C7 C12 C15 -41.4(12)
C13A N1A C14 N1B -3.5(16)
C7 N1A C14 N1B 158.9(17)
C13B N1B C14 N1A -3.8(14)
C1 N1B C14 N1A 153(3)
C11 C12 C15 F1 -2.7(2)
C7 C12 C15 F1 178.09(15)
C11 C12 C15 F2 117.64(17)
C7 C12 C15 F2 -61.5(2)
C11 C12 C15 F3 -121.97(17)
C7 C12 C15 F3 58.8(2)
C3 C2 C16 F4 140.12(16)
C1 C2 C16 F4 -42.1(2)
C3 C2 C16 F5 20.3(2)
C1 C2 C16 F5 -161.88(15)
C3 C2 C16 F6 -99.40(19)
C1 C2 C16 F6 78.4(2)
